data_7021924
loop_
_publ_author_name
'Kaiser, Manuel'
'Leitner, Sebastian P.'
'Hirtenlehner, Christa'
'List, Manuela'
'Gerisch, Alexander'
'Monkowius, Uwe'

_publ_section_title
;
 Azobenzene-functionalized N-heterocyclic carbenes as photochromic ligands
 in silver(i) and gold(i) complexes.
;
_journal_issue 41
_journal_name_full 'Dalton transactions (Cambridge, England : 2003)'
_journal_page_first 14749
_journal_page_last 14756
_journal_paper_doi 10.1039/c3dt51565f
_journal_volume 42
_journal_year 2013
_chemical_formula_sum 'C22 H19 Br N4'
_chemical_formula_weight 419.32
_space_group_crystal_system monoclinic
_space_group_IT_number 14
_space_group_name_Hall '-P 2yn'
_space_group_name_H-M_alt 'P 1 21/n 1'
_symmetry_space_group_name_Hall '-P 2yn'
_symmetry_space_group_name_H-M 'P 1 21/n 1'
_atom_sites_solution_hydrogens geom
_atom_sites_solution_primary direct
_atom_sites_solution_secondary difmap
_audit_creation_method 'APEX2 v2010.1-2'
_cell_angle_alpha 90
_cell_angle_beta 90.935(4)
_cell_angle_gamma 90
_cell_formula_units_Z 4
_cell_length_a 14.5077(15)
_cell_length_b 9.0862(8)
_cell_length_c 15.0053(15)
_cell_measurement_reflns_used 4434
_cell_measurement_temperature 200.(2)
_cell_measurement_theta_max 22.22
_cell_measurement_theta_min 2.28
_cell_volume 1977.7(3)
_computing_cell_refinement 'SAINT Version 7.68A (Bruker, 2009)'
_computing_data_collection 'APEX2 Version 2009.9 (Bruker)'
_computing_data_reduction 'SAINT (Bruker, 2009)'
_computing_molecular_graphics 'ORTEP-3 for Windows version 2.02 (Farrugia, 1997)'
_computing_publication_material 'SHELXL-97 and publCIF (Westrip, 2010)'
_computing_structure_refinement 'SHELXL-97 (Sheldrick, 2008)'
_computing_structure_solution 'SHELXS-97 (Sheldrick, 2008)'
_diffrn_ambient_temperature 200.(2)
_diffrn_measured_fraction_theta_full 0.998
_diffrn_measured_fraction_theta_max 0.998
_diffrn_measurement_device_type 'SMART X2S'
_diffrn_measurement_method omega-scan
_diffrn_radiation_monochromator 'doubly curved silicon crystal'
_diffrn_radiation_source 'sealed MicroFocus tube'
_diffrn_radiation_type 'Mo K\a'
_diffrn_radiation_wavelength 0.71073
_diffrn_reflns_av_R_equivalents 0.0521
_diffrn_reflns_av_sigmaI/netI 0.0317
_diffrn_reflns_limit_h_max 17
_diffrn_reflns_limit_h_min -17
_diffrn_reflns_limit_k_max 10
_diffrn_reflns_limit_k_min -8
_diffrn_reflns_limit_l_max 17
_diffrn_reflns_limit_l_min -17
_diffrn_reflns_number 21594
_diffrn_reflns_theta_full 25.03
_diffrn_reflns_theta_max 25.03
_diffrn_reflns_theta_min 2.62
_exptl_absorpt_coefficient_mu 2.092
_exptl_absorpt_correction_T_max 0.63
_exptl_absorpt_correction_T_min 0.45
_exptl_absorpt_correction_type multi-scan
_exptl_absorpt_process_details 'SADABS V2008/1 (Bruker AXS)'
_exptl_crystal_colour orange
_exptl_crystal_density_diffrn 1.408
_exptl_crystal_density_method 'not measured'
_exptl_crystal_description prism
_exptl_crystal_F_000 856
_exptl_crystal_size_max 0.46
_exptl_crystal_size_mid 0.37
_exptl_crystal_size_min 0.24
_refine_diff_density_max 0.407
_refine_diff_density_min -0.235
_refine_ls_extinction_method none
_refine_ls_goodness_of_fit_ref 1.040
_refine_ls_hydrogen_treatment constr
_refine_ls_matrix_type full
_refine_ls_number_parameters 244
_refine_ls_number_reflns 3488
_refine_ls_number_restraints 0
_refine_ls_restrained_S_all 1.040
_refine_ls_R_factor_all 0.0459
_refine_ls_R_factor_gt 0.0321
_refine_ls_shift/su_max 0.000
_refine_ls_shift/su_mean 0.000
_refine_ls_structure_factor_coef Fsqd
_refine_ls_weighting_details 'calc w=1/[\s^2^(Fo^2^)+(0.0312P)^2^+0.9305P] where P=(Fo^2^+2Fc^2^)/3'
_refine_ls_weighting_scheme calc
_refine_ls_wR_factor_gt 0.0720
_refine_ls_wR_factor_ref 0.0789
_reflns_number_gt 2776
_reflns_number_total 3488
_reflns_threshold_expression >2sigma(I)
_cod_data_source_file c3dt51565f.txt
_cod_data_source_block I
_cod_database_code 7021924

loop_
_space_group_symop_operation_xyz
'x, y, z'
'-x+1/2, y+1/2, -z+1/2'
'-x, -y, -z'
'x-1/2, -y-1/2, z-1/2'

loop_
_atom_site_type_symbol
_atom_site_label
_atom_site_fract_x
_atom_site_fract_y
_atom_site_fract_z
_atom_site_U_iso_or_equiv
_atom_site_adp_type
_atom_site_calc_flag
_atom_site_refinement_flags
_atom_site_occupancy
Br Br1 0.39695(2) 0.19632(3) 0.074923(17) 0.05251(11) Uani d . 1
N N4 0.57039(17) 0.7756(3) 0.43860(15) 0.0583(6) Uani d . 1
N N3 0.55367(16) 0.6610(2) 0.39750(15) 0.0549(6) Uani d . 1
N N2 0.39774(14) 0.7056(2) 0.05450(13) 0.0414(5) Uani d . 1
N N1 0.35155(18) 0.7992(2) -0.07003(14) 0.0543(6) Uani d . 1
C C13 0.7014(2) 0.7410(5) 0.6885(2) 0.0791(10) Uani d . 1
H H1 0.7295 0.7354 0.746 0.095 Uiso calc R 1
C C14 0.6698(2) 0.8726(5) 0.6565(2) 0.0874(12) Uani d . 1
H H2 0.6766 0.9588 0.6918 0.105 Uiso calc R 1
C C15 0.6280(2) 0.8817(4) 0.5735(2) 0.0795(10) Uani d . 1
H H3 0.6071 0.974 0.5513 0.095 Uiso calc R 1
C C10 0.61658(19) 0.7557(3) 0.52249(18) 0.0544(7) Uani d . 1
C C7 0.51035(17) 0.6811(3) 0.31277(17) 0.0456(6) Uani d . 1
C C8 0.4884(2) 0.8162(3) 0.27564(18) 0.0545(7) Uani d . 1
H H6 0.4994 0.9038 0.3087 0.065 Uiso calc R 1
C C9 0.4508(2) 0.8244(3) 0.19128(18) 0.0558(7) Uani d . 1
H H7 0.4354 0.9173 0.1661 0.067 Uiso calc R 1
C C4 0.43532(17) 0.6958(2) 0.14262(16) 0.0403(5) Uani d . 1
C C1 0.3874(2) 0.8298(3) 0.00803(17) 0.0516(7) Uani d . 1
H H9 0.4037 0.9254 0.0285 0.062 Uiso calc R 1
C C16 0.3275(3) 0.9139(3) -0.1367(2) 0.0929(13) Uani d . 1
H H10A 0.3741 0.9935 -0.1331 0.111 Uiso calc R 1
H H10B 0.2671 0.957 -0.1217 0.111 Uiso calc R 1
C C17 0.3229(2) 0.8574(3) -0.23021(17) 0.0475(6) Uani d . 1
C C18 0.3995(2) 0.8210(3) -0.2760(2) 0.0612(8) Uani d . 1
H H12 0.4589 0.8275 -0.2487 0.073 Uiso calc R 1
C C19 0.3893(3) 0.7735(3) -0.3647(3) 0.0813(11) Uani d . 1
H H13 0.4419 0.7477 -0.3983 0.098 Uiso calc R 1
C C20 0.3023(3) 0.7647(3) -0.4027(2) 0.0756(11) Uani d . 1
H H14 0.2952 0.7327 -0.4627 0.091 Uiso calc R 1
C C6 0.4927(2) 0.5548(3) 0.26412(18) 0.0582(7) Uani d . 1
H H15 0.5063 0.4616 0.2899 0.07 Uiso calc R 1
C C5 0.45588(19) 0.5612(3) 0.17911(17) 0.0526(7) Uani d . 1
H H16 0.4448 0.4736 0.1461 0.063 Uiso calc R 1
C C21 0.2290(3) 0.8000(3) -0.3568(3) 0.0760(10) Uani d . 1
H H17 0.1694 0.7931 -0.3837 0.091 Uiso calc R 1
C C22 0.2383(2) 0.8459(3) -0.2717(2) 0.0636(8) Uani d . 1
H H22 0.1847 0.8711 -0.2396 0.076 Uiso calc R 1
C C2 0.3382(2) 0.6502(3) -0.07615(18) 0.0591(8) Uani d . 1
H H19 0.3132 0.5985 -0.126 0.071 Uiso calc R 1
C C3 0.36685(19) 0.5911(3) 0.00078(17) 0.0516(7) Uani d . 1
H H20 0.3662 0.4896 0.0159 0.062 Uiso calc R 1
C C11 0.6492(2) 0.6230(4) 0.5544(2) 0.0669(8) Uani d . 1
H H21 0.6421 0.5362 0.5197 0.08 Uiso calc R 1
C C12 0.6921(2) 0.6167(5) 0.6370(2) 0.0823(10) Uani d . 1
H H12A 0.7156 0.5256 0.6585 0.099 Uiso calc R 1

loop_
_atom_site_aniso_label
_atom_site_aniso_U_11
_atom_site_aniso_U_22
_atom_site_aniso_U_33
_atom_site_aniso_U_12
_atom_site_aniso_U_13
_atom_site_aniso_U_23
Br1 0.0794(2) 0.03161(15) 0.04595(17) 0.00360(12) -0.01722(13) -0.00522(11)
N4 0.0709(15) 0.0585(15) 0.0451(13) 0.0050(12) -0.0070(11) -0.0108(11)
N3 0.0672(15) 0.0508(13) 0.0462(13) 0.0028(11) -0.0104(11) -0.0060(10)
N2 0.0578(12) 0.0322(11) 0.0344(11) 0.0044(9) 0.0015(9) -0.0046(8)
N1 0.0921(17) 0.0341(11) 0.0364(12) 0.0117(11) -0.0065(11) -0.0032(9)
C13 0.0571(19) 0.130(3) 0.0500(19) 0.006(2) -0.0094(15) -0.015(2)
C14 0.081(2) 0.113(3) 0.067(2) 0.015(2) -0.0219(18) -0.040(2)
C15 0.090(2) 0.082(2) 0.066(2) 0.0156(19) -0.0217(18) -0.0265(18)
C10 0.0526(16) 0.0706(18) 0.0401(15) 0.0022(14) 0.0001(12) -0.0090(13)
C7 0.0504(14) 0.0452(15) 0.0411(14) 0.0019(11) -0.0028(11) -0.0029(11)
C8 0.0779(19) 0.0404(15) 0.0449(15) 0.0044(13) -0.0086(13) -0.0117(12)
C9 0.086(2) 0.0346(14) 0.0467(16) 0.0075(13) -0.0108(14) -0.0032(11)
C4 0.0481(13) 0.0367(13) 0.0363(13) 0.0021(11) 0.0024(10) -0.0031(10)
C1 0.0832(19) 0.0310(14) 0.0403(15) 0.0075(12) -0.0034(13) -0.0062(11)
C16 0.186(4) 0.0443(17) 0.0474(18) 0.032(2) -0.020(2) 0.0006(14)
C17 0.0742(19) 0.0298(12) 0.0383(14) 0.0060(12) -0.0085(13) 0.0027(10)
C18 0.0537(17) 0.0462(16) 0.083(2) 0.0004(13) -0.0124(16) 0.0031(15)
C19 0.104(3) 0.052(2) 0.089(3) 0.0147(18) 0.045(2) 0.0051(18)
C20 0.140(4) 0.0408(17) 0.0453(18) 0.003(2) -0.025(2) 0.0043(13)
C6 0.085(2) 0.0369(14) 0.0518(17) 0.0044(13) -0.0191(15) 0.0024(12)
C5 0.0747(19) 0.0328(14) 0.0499(16) 0.0008(12) -0.0107(14) -0.0062(11)
C21 0.095(3) 0.0466(18) 0.085(3) -0.0080(18) -0.043(2) 0.0103(17)
C22 0.0578(18) 0.0561(17) 0.077(2) 0.0033(14) 0.0007(16) 0.0173(15)
C2 0.096(2) 0.0366(14) 0.0440(16) 0.0013(14) -0.0146(15) -0.0063(12)
C3 0.0810(19) 0.0311(13) 0.0424(15) -0.0027(13) -0.0092(13) -0.0044(11)
C11 0.078(2) 0.073(2) 0.0493(18) 0.0019(17) -0.0092(15) -0.0043(15)
C12 0.087(2) 0.100(3) 0.059(2) 0.007(2) -0.0201(18) 0.0058(19)

loop_
_atom_type_symbol
_atom_type_description
_atom_type_scat_dispersion_real
_atom_type_scat_dispersion_imag
_atom_type_scat_source
C C 0.0033 0.0016 'International Tables Vol C Tables 4.2.6.8 and 6.1.1.4'
H H 0.0000 0.0000 'International Tables Vol C Tables 4.2.6.8 and 6.1.1.4'
N N 0.0061 0.0033 'International Tables Vol C Tables 4.2.6.8 and 6.1.1.4'
Br Br -0.2901 2.4595 'International Tables Vol C Tables 4.2.6.8 and 6.1.1.4'

loop_
_geom_angle_atom_site_label_1
_geom_angle_atom_site_label_2
_geom_angle_atom_site_label_3
_geom_angle
N3 N4 C10 114.9(2)
N4 N3 C7 114.9(2)
C1 N2 C3 107.4(2)
C1 N2 C4 125.2(2)
C3 N2 C4 127.46(19)
C1 N1 C2 108.9(2)
C1 N1 C16 122.9(2)
C2 N1 C16 128.2(2)
C14 C13 C12 119.5(3)
C14 C13 H1 120.2
C12 C13 H1 120.2
C13 C14 C15 120.7(3)
C13 C14 H2 119.6
C15 C14 H2 119.6
C14 C15 C10 119.7(3)
C14 C15 H3 120.1
C10 C15 H3 120.1
C11 C10 C15 119.6(3)
C11 C10 N4 124.8(3)
C15 C10 N4 115.6(3)
C6 C7 C8 119.0(2)
C6 C7 N3 116.2(2)
C8 C7 N3 124.7(2)
C9 C8 C7 120.3(2)
C9 C8 H6 119.8
C7 C8 H6 119.8
C8 C9 C4 119.7(2)
C8 C9 H7 120.1
C4 C9 H7 120.1
C5 C4 C9 120.4(2)
C5 C4 N2 120.3(2)
C9 C4 N2 119.3(2)
N1 C1 N2 109.2(2)
N1 C1 H9 125.4
N2 C1 H9 125.4
N1 C16 C17 113.5(2)
N1 C16 H10A 108.9
C17 C16 H10A 108.9
N1 C16 H10B 108.9
C17 C16 H10B 108.9
H10A C16 H10B 107.7
C18 C17 C22 119.0(3)
C18 C17 C16 122.3(3)
C22 C17 C16 118.6(3)
C17 C18 C19 118.7(3)
C17 C18 H12 120.7
C19 C18 H12 120.7
C20 C19 C18 119.4(3)
C20 C19 H13 120.3
C18 C19 H13 120.3
C21 C20 C19 120.8(3)
C21 C20 H14 119.6
C19 C20 H14 119.6
C5 C6 C7 121.3(2)
C5 C6 H15 119.3
C7 C6 H15 119.3
C4 C5 C6 119.1(2)
C4 C5 H16 120.4
C6 C5 H16 120.4
C20 C21 C22 120.1(3)
C20 C21 H17 119.9
C22 C21 H17 119.9
C21 C22 C17 122.0(3)
C21 C22 H22 119.0
C17 C22 H22 119.0
C3 C2 N1 107.3(2)
C3 C2 H19 126.3
N1 C2 H19 126.3
C2 C3 N2 107.1(2)
C2 C3 H20 126.4
N2 C3 H20 126.4
C10 C11 C12 119.7(3)
C10 C11 H21 120.1
C12 C11 H21 120.1
C13 C12 C11 120.7(3)
C13 C12 H12A 119.7
C11 C12 H12A 119.7

loop_
_geom_bond_atom_site_label_1
_geom_bond_atom_site_label_2
_geom_bond_distance
N4 N3 1.232(3)
N4 C10 1.428(3)
N3 C7 1.421(3)
N2 C1 1.334(3)
N2 C3 1.386(3)
N2 C4 1.425(3)
N1 C1 1.304(3)
N1 C2 1.371(3)
N1 C16 1.483(3)
C13 C14 1.365(5)
C13 C12 1.373(5)
C13 H1 0.95
C14 C15 1.379(4)
C14 H2 0.95
C15 C10 1.385(4)
C15 H3 0.95
C10 C11 1.379(4)
C7 C6 1.382(4)
C7 C8 1.383(3)
C8 C9 1.372(4)
C8 H6 0.95
C9 C4 1.394(3)
C9 H7 0.95
C4 C5 1.371(3)
C1 H9 0.95
C16 C17 1.494(4)
C16 H10A 0.99
C16 H10B 0.99
C17 C18 1.358(4)
C17 C22 1.371(4)
C18 C19 1.404(5)
C18 H12 0.95
C19 C20 1.378(5)
C19 H13 0.95
C20 C21 1.317(5)
C20 H14 0.95
C6 C5 1.376(3)
C6 H15 0.95
C5 H16 0.95
C21 C22 1.347(5)
C21 H17 0.95
C22 H22 0.95
C2 C3 1.333(4)
C2 H19 0.95
C3 H20 0.95
C11 C12 1.379(4)
C11 H21 0.95
C12 H12A 0.95
